data_2008082
loop_
_publ_author_name
'S.Shanmuga Sundara Raj'
R.Thirumurugan
G.Shanmugam
'Hoong-Kun Fun'
J.Manonmani
M.Kandaswamy

_publ_section_title
;2-Hydroxy-5-methyl-3-(morpholinomethyl)benzaldehyde, (I), and
 4,4'-dimethyl-6,6'-bis(morpholinomethyl)-2,2'-(ethylenedinitrilodimethylidyne)diphenol,
 (II)
;
_journal_issue 1
_journal_name_full 'Acta Crystallographica Section C'
_journal_page_first 94
_journal_page_last 97
_journal_paper_doi 10.1107/S0108270198010750
_journal_volume 55
_journal_year 1999
_chemical_formula_sum 'C13 H17 N O3'
_chemical_formula_weight 235.28
_chemical_melting_point 448.15
_chemical_name_systematic
;
2-Hydroxy-5-methyl-3-(morpholinomethyl)benzaldehyde
;
_space_group_IT_number 14
_symmetry_cell_setting monoclinic
_symmetry_space_group_name_Hall '-P 2ybc'
_symmetry_space_group_name_H-M 'P 1 21/c 1'
_audit_creation_method SHELXL
_cell_angle_alpha 90.00
_cell_angle_beta 91.8460(10)
_cell_angle_gamma 90.00
_cell_formula_units_Z 4
_cell_length_a 5.31720(10)
_cell_length_b 15.3099(3)
_cell_length_c 15.34060(10)
_cell_measurement_reflns_used 4735
_cell_measurement_temperature 293(2)
_cell_measurement_theta_max 33.22
_cell_measurement_theta_min 1.37
_cell_volume 1248.17(3)
_computing_cell_refinement 'SAINT (Siemens, 1996b)'
_computing_data_collection 'SMART (Siemens, 1996a)'
_computing_data_reduction SAINT
_computing_molecular_graphics SHELXTL
_computing_publication_material 'SHELXTL & PARST (Nardelli, 1995)'
_computing_structure_refinement SHELXTL
_computing_structure_solution 'SHELXTL (Sheldrick, 1996)'
_diffrn_ambient_temperature 293(2)
_diffrn_measurement_device
;
Siemens SMART CCD area detector diffractometer
;
_diffrn_measurement_method '\w scans'
_diffrn_radiation_monochromator graphite
_diffrn_radiation_source 'fine-focus sealed tube'
_diffrn_radiation_type MoK\a
_diffrn_radiation_wavelength 0.71073
_diffrn_reflns_av_R_equivalents 0.0208
_diffrn_reflns_av_sigmaI/netI 0.0267
_diffrn_reflns_limit_h_max 6
_diffrn_reflns_limit_h_min -6
_diffrn_reflns_limit_k_max 19
_diffrn_reflns_limit_k_min 0
_diffrn_reflns_limit_l_max 19
_diffrn_reflns_limit_l_min 0
_diffrn_reflns_number 7859
_diffrn_reflns_theta_max 27.49
_diffrn_reflns_theta_min 2.97
_exptl_absorpt_coefficient_mu 0.089
_exptl_absorpt_correction_type none
_exptl_crystal_colour yellow
_exptl_crystal_density_diffrn 1.252
_exptl_crystal_density_meas ?
_exptl_crystal_description parallelepiped
_exptl_crystal_F_000 504
_exptl_crystal_size_max 0.52
_exptl_crystal_size_mid 0.42
_exptl_crystal_size_min 0.30
_refine_diff_density_max 0.264
_refine_diff_density_min -0.201
_refine_ls_extinction_coef 0.039(5)
_refine_ls_extinction_method SHELXTL
_refine_ls_goodness_of_fit_all 1.070
_refine_ls_goodness_of_fit_obs 1.143
_refine_ls_hydrogen_treatment mixed
_refine_ls_matrix_type full
_refine_ls_number_parameters 159
_refine_ls_number_reflns 2832
_refine_ls_number_restraints 0
_refine_ls_restrained_S_all 1.070
_refine_ls_restrained_S_obs 1.143
_refine_ls_R_factor_all 0.0667
_refine_ls_R_factor_obs 0.0490
_refine_ls_shift/esd_max 0.000
_refine_ls_shift/esd_mean 0.000
_refine_ls_structure_factor_coef Fsqd
_refine_ls_weighting_details 'w = 1/[\s^2^(Fo^2^)+(0.0663P)^2^+0.2732P] where P=(Fo^2^+2Fc^2^)/3'
_refine_ls_weighting_scheme calc
_refine_ls_wR_factor_all 0.1487
_refine_ls_wR_factor_obs 0.1355
_reflns_number_observed 2094
_reflns_number_total 2832
_reflns_observed_criterion >2sigma(I)
_cod_data_source_file ha1231.cif
_cod_data_source_block I
_cod_depositor_comments
;
The following automatic conversions were performed:

'_chemical_melting_point' value '175\%C' was changed to '448.15' - it
was converted from degrees Celsius(C) to Kelvins(K).

Automatic conversion script
Id: cif_fix_values 1646 2011-03-28 12:23:43Z adriana 

The following automatic conversions were performed:

'_chemical_melting_point' value '175\%C' was changed to '448.15' - it
was converted from degrees Celsius(C) to Kelvins(K).

Automatic conversion script
Id: cif_fix_values 1715 2011-07-08 13:25:40Z adriana 

The following automatic conversions were performed:

'_exptl_crystal_density_meas' value 'not measured' was changed to '?'
- the value is perceived as not measured.

Automatic conversion script
Id: cif_fix_values 3008 2015-01-20 13:52:24Z robertas 

The following automatic conversions were performed:

'_refine_ls_weighting_scheme' value 'calc w =
1/[\s^2^(Fo^2^)+(0.0663P)^2^+0.2732P] where P=(Fo^2^+2Fc^2^)/3' was
changed to 'calc'. New tag '_refine_ls_weighting_details' was
created. The value of the new tag was set to 'w =
1/[\s^2^(Fo^2^)+(0.0663P)^2^+0.2732P] where P=(Fo^2^+2Fc^2^)/3'.

Automatic conversion script
Id: cif_fix_values 3143 2015-03-26 13:38:13Z robertas 
;
_cod_original_sg_symbol_H-M 'P 21/c'
_cod_database_code 2008082
_cod_database_fobs_code 2008082

loop_
_symmetry_equiv_pos_as_xyz
'x, y, z'
'-x, y+1/2, -z+1/2'
'-x, -y, -z'
'x, -y-1/2, z-1/2'

loop_
_atom_site_aniso_label
_atom_site_aniso_U_11
_atom_site_aniso_U_22
_atom_site_aniso_U_33
_atom_site_aniso_U_12
_atom_site_aniso_U_13
_atom_site_aniso_U_23
C1 0.0397(7) 0.0515(8) 0.0412(7) 0.0062(6) 0.0017(6) 0.0002(6)
C2 0.0502(8) 0.0432(8) 0.0462(8) 0.0052(6) 0.0024(6) -0.0049(6)
C3 0.0522(9) 0.0572(10) 0.0500(9) -0.0012(7) -0.0014(7) -0.0109(7)
C4 0.0515(9) 0.0708(11) 0.0426(8) 0.0103(8) -0.0030(7) -0.0046(8)
C5 0.0579(10) 0.0620(10) 0.0440(8) 0.0101(8) 0.0037(7) 0.0089(7)
C6 0.0472(8) 0.0533(9) 0.0459(8) 0.0020(7) 0.0055(6) 0.0037(7)
O7 0.0490(6) 0.0685(8) 0.0542(7) -0.0054(6) -0.0096(5) 0.0116(6)
C8 0.0666(12) 0.112(2) 0.0537(10) 0.0081(12) -0.0141(9) -0.0056(11)
C9 0.0712(11) 0.0416(8) 0.0598(10) 0.0045(8) -0.0003(8) -0.0025(7)
N10 0.0521(7) 0.0399(7) 0.0512(7) 0.0073(6) 0.0057(6) 0.0048(6)
C11 0.0554(10) 0.0520(10) 0.0699(11) 0.0101(7) 0.0126(8) 0.0056(8)
C12 0.0955(15) 0.0615(11) 0.0651(12) 0.0157(10) 0.0249(11) 0.0033(9)
O13 0.1096(12) 0.0743(9) 0.0619(8) 0.0147(8) 0.0293(8) 0.0159(7)
C14 0.0879(14) 0.0716(13) 0.0623(11) 0.0130(11) 0.0095(10) 0.0218(10)
C15 0.0703(11) 0.0467(9) 0.0668(11) 0.0127(8) 0.0101(9) 0.0127(8)
C16 0.0676(12) 0.0662(12) 0.0662(11) -0.0111(9) 0.0026(9) 0.0111(9)
O17 0.0930(12) 0.0800(10) 0.1173(13) -0.0218(9) 0.0007(10) 0.0409(10)

loop_
_atom_site_label
_atom_site_fract_x
_atom_site_fract_y
_atom_site_fract_z
_atom_site_U_iso_or_equiv
_atom_site_thermal_displace_type
_atom_site_calc_flag
_atom_site_refinement_flags
_atom_site_occupancy
_atom_site_disorder_group
_atom_site_type_symbol
C1 0.2447(3) 0.55635(10) 0.20868(9) 0.0442(4) Uani d . 1 . C
C2 0.4111(3) 0.62699(10) 0.22080(10) 0.0465(4) Uani d . 1 . C
C3 0.5867(3) 0.62316(12) 0.28910(11) 0.0532(4) Uani d . 1 . C
H3A 0.6999(3) 0.66908(12) 0.29643(11) 0.064 Uiso calc R 1 . H
C4 0.6014(3) 0.55345(12) 0.34743(10) 0.0551(4) Uani d . 1 . C
C5 0.4348(3) 0.48554(12) 0.33454(11) 0.0546(4) Uani d . 1 . C
H5A 0.4414(3) 0.43828(12) 0.37264(11) 0.065 Uiso calc R 1 . H
C6 0.2559(3) 0.48564(11) 0.26583(10) 0.0487(4) Uani d . 1 . C
O7 0.0739(2) 0.55552(9) 0.14110(8) 0.0575(3) Uani d . 1 . O
C8 0.7918(4) 0.5526(2) 0.42251(13) 0.0777(6) Uani d . 1 . C
H8A 0.8914(4) 0.6049(2) 0.42119(13) 0.117 Uiso calc R 1 . H
H8B 0.8993(4) 0.5026(2) 0.41757(13) 0.117 Uiso calc R 1 . H
H8C 0.7060(4) 0.5498(2) 0.47654(13) 0.117 Uiso calc R 1 . H
C9 0.3906(4) 0.70645(11) 0.16330(12) 0.0576(4) Uani d . 1 . C
H9A 0.2566(4) 0.74366(11) 0.18331(12) 0.069 Uiso calc R 1 . H
H9B 0.5466(4) 0.73923(11) 0.16801(12) 0.069 Uiso calc R 1 . H
N10 0.3389(2) 0.68306(8) 0.07112(8) 0.0476(3) Uani d . 1 . N
C11 0.5541(3) 0.63968(12) 0.03305(12) 0.0589(5) Uani d . 1 . C
H11A 0.5971(3) 0.58762(12) 0.06635(12) 0.071 Uiso calc R 1 . H
H11B 0.6985(3) 0.67846(12) 0.03519(12) 0.071 Uiso calc R 1 . H
C12 0.4911(5) 0.61535(14) -0.05958(13) 0.0736(6) Uani d . 1 . C
H12A 0.6339(5) 0.58595(14) -0.08424(13) 0.088 Uiso calc R 1 . H
H12B 0.3502(5) 0.57508(14) -0.06118(13) 0.088 Uiso calc R 1 . H
O13 0.4285(3) 0.69024(10) -0.11065(9) 0.0814(5) Uani d . 1 . O
C14 0.2227(4) 0.73414(15) -0.07489(13) 0.0737(6) Uani d . 1 . C
H14A 0.0762(4) 0.69641(15) -0.07815(13) 0.088 Uiso calc R 1 . H
H14B 0.1849(4) 0.78596(15) -0.10924(13) 0.088 Uiso calc R 1 . H
C15 0.2739(4) 0.76016(11) 0.01821(12) 0.0611(5) Uani d . 1 . C
H15A 0.4116(4) 0.80171(11) 0.02139(12) 0.073 Uiso calc R 1 . H
H15B 0.1260(4) 0.78815(11) 0.04095(12) 0.073 Uiso calc R 1 . H
C16 0.0799(4) 0.41244(14) 0.25634(13) 0.0666(5) Uani d . 1 . C
H16A -0.0394(4) 0.41415(14) 0.21066(13) 0.080 Uiso calc R 1 . H
O17 0.0807(3) 0.34995(11) 0.30445(13) 0.0968(6) Uani d . 1 . O
H7 0.117(5) 0.6036(18) 0.1096(17) 0.100(8) Uiso d . 1 . H

loop_
_atom_type_symbol
_atom_type_description
_atom_type_scat_dispersion_real
_atom_type_scat_dispersion_imag
_atom_type_scat_source
C C 0.0033 0.0016 'International Tables Vol C Tables 4.2.6.8 and 6.1.1.4'
H H 0.0000 0.0000 'International Tables Vol C Tables 4.2.6.8 and 6.1.1.4'
N N 0.0061 0.0033 'International Tables Vol C Tables 4.2.6.8 and 6.1.1.4'
O O 0.0106 0.0060 'International Tables Vol C Tables 4.2.6.8 and 6.1.1.4'

loop_
_geom_angle_atom_site_label_1
_geom_angle_atom_site_label_2
_geom_angle_atom_site_label_3
_geom_angle
_geom_angle_publ_flag
O7 C1 C6 119.20(14) ?
O7 C1 C2 120.75(14) ?
C6 C1 C2 120.05(14) ?
C3 C2 C1 118.33(15) ?
C3 C2 C9 120.9(2) ?
C1 C2 C9 120.75(14) ?
C2 C3 C4 122.8(2) ?
C2 C3 H3A 118.60(10) ?
C4 C3 H3A 118.60(10) ?
C5 C4 C3 117.65(15) ?
C5 C4 C8 121.1(2) ?
C3 C4 C8 121.3(2) ?
C4 C5 C6 121.8(2) ?
C4 C5 H5A 119.09(10) ?
C6 C5 H5A 119.09(10) ?
C1 C6 C5 119.3(2) ?
C1 C6 C16 121.2(2) ?
C5 C6 C16 119.5(2) ?
C1 O7 H7 102.9(16) ?
C4 C8 H8A 109.47(13) ?
C4 C8 H8B 109.47(12) ?
H8A C8 H8B 109.5 ?
C4 C8 H8C 109.47(11) ?
H8A C8 H8C 109.5 ?
H8B C8 H8C 109.5 ?
N10 C9 C2 111.91(13) yes
N10 C9 H9A 109.23(9) ?
C2 C9 H9A 109.23(9) ?
N10 C9 H9B 109.23(9) ?
C2 C9 H9B 109.23(9) ?
H9A C9 H9B 107.9 ?
C11 N10 C15 108.55(13) yes
C11 N10 C9 111.65(14) yes
C15 N10 C9 111.60(13) yes
N10 C11 C12 109.8(2) yes
N10 C11 H11A 109.71(9) ?
C12 C11 H11A 109.71(11) ?
N10 C11 H11B 109.71(9) ?
C12 C11 H11B 109.71(12) ?
H11A C11 H11B 108.2 ?
O13 C12 C11 111.3(2) yes
O13 C12 H12A 109.36(10) ?
C11 C12 H12A 109.36(11) ?
O13 C12 H12B 109.36(12) ?
C11 C12 H12B 109.36(12) ?
H12A C12 H12B 108.0 ?
C14 O13 C12 109.91(14) yes
O13 C14 C15 112.2(2) yes
O13 C14 H14A 109.16(12) ?
C15 C14 H14A 109.16(12) ?
O13 C14 H14B 109.16(10) ?
C15 C14 H14B 109.16(10) ?
H14A C14 H14B 107.9 ?
N10 C15 C14 110.21(15) yes
N10 C15 H15A 109.62(10) ?
C14 C15 H15A 109.62(12) ?
N10 C15 H15B 109.62(9) ?
C14 C15 H15B 109.62(11) ?
H15A C15 H15B 108.1 ?
O17 C16 C6 123.7(2) yes
O17 C16 H16A 118.13(13) ?
C6 C16 H16A 118.13(10) ?

loop_
_geom_bond_atom_site_label_1
_geom_bond_atom_site_label_2
_geom_bond_site_symmetry_2
_geom_bond_distance
_geom_bond_publ_flag
C1 O7 . 1.356(2) yes
C1 C6 . 1.393(2) ?
C1 C2 . 1.406(2) ?
C2 C3 . 1.382(2) ?
C2 C9 . 1.504(2) ?
C3 C4 . 1.393(2) ?
C3 H3A . 0.93 ?
C4 C5 . 1.376(3) ?
C4 C8 . 1.509(2) ?
C5 C6 . 1.397(2) ?
C5 H5A . 0.93 ?
C6 C16 . 1.464(3) ?
O7 H7 . 0.91(3) ?
C8 H8A . 0.96 ?
C8 H8B . 0.96 ?
C8 H8C . 0.96 ?
C9 N10 . 1.476(2) ?
C9 H9A . 0.97 ?
C9 H9B . 0.97 ?
N10 C11 . 1.461(2) yes
N10 C15 . 1.468(2) yes
C11 C12 . 1.496(3) yes
C11 H11A . 0.97 ?
C11 H11B . 0.97 ?
C12 O13 . 1.422(2) yes
C12 H12A . 0.97 ?
C12 H12B . 0.97 ?
O13 C14 . 1.410(2) yes
C14 C15 . 1.499(3) yes
C14 H14A . 0.97 ?
C14 H14B . 0.97 ?
C15 H15A . 0.97 ?
C15 H15B . 0.97 ?
C16 O17 . 1.208(2) yes
C16 H16A . 0.93 ?

loop_
_geom_hbond_atom_site_label_D
_geom_hbond_atom_site_label_H
_geom_hbond_atom_site_label_A
_geom_hbond_site_symmetry_A
_geom_hbond_distance_DH
_geom_hbond_distance_HA
_geom_hbond_distance_DA
_geom_hbond_angle_DHA
_geom_hbond_publ_flag
O7 H7 N10 1_555 0.91(3) 1.81(3) 2.655(2) 153(2) yes
C9 H9A O17 2_555 0.97(2) 2.43(3) 3.381(3) 165(2) yes

loop_
_geom_torsion_atom_site_label_1
_geom_torsion_atom_site_label_2
_geom_torsion_atom_site_label_3
_geom_torsion_atom_site_label_4
_geom_torsion
_geom_torsion_publ_flag
O7 C1 C2 C3 -177.95(14) ?
C6 C1 C2 C3 1.3(2) ?
O7 C1 C2 C9 4.7(2) ?
C6 C1 C2 C9 -175.98(14) ?
C1 C2 C3 C4 -1.6(2) ?
C9 C2 C3 C4 175.7(2) ?
C2 C3 C4 C5 1.0(2) ?
C2 C3 C4 C8 -178.5(2) ?
C3 C4 C5 C6 -0.1(2) ?
C8 C4 C5 C6 179.4(2) ?
O7 C1 C6 C5 178.81(14) ?
C2 C1 C6 C5 -0.5(2) ?
O7 C1 C6 C16 -2.6(2) ?
C2 C1 C6 C16 178.1(2) ?
C4 C5 C6 C1 -0.1(2) ?
C4 C5 C6 C16 -178.7(2) ?
C3 C2 C9 N10 141.7(2) ?
C1 C2 C9 N10 -41.1(2) ?
C2 C9 N10 C11 -68.7(2) ?
C2 C9 N10 C15 169.64(15) ?
C15 N10 C11 C12 -57.9(2) yes
C9 N10 C11 C12 178.67(15) ?
N10 C11 C12 O13 59.7(2) yes
C11 C12 O13 C14 -58.4(2) yes
C12 O13 C14 C15 57.2(2) yes
C11 N10 C15 C14 56.5(2) yes
C9 N10 C15 C14 180.0(2) ?
O13 C14 C15 N10 -57.2(2) yes
C1 C6 C16 O17 -179.5(2) ?
C5 C6 C16 O17 -0.9(3) ?

loop_
_cod_related_entry_id
_cod_related_entry_database
_cod_related_entry_code
1 ChemSpider 21105617
